data_7151371
loop_
_publ_author_name
'Mathias D\"uggeli'
'Catherine Goujon-Ginglinger'
'Sarah Richard Ducotterd'
'David Mauron'
'Christophe Bonte'
'Alexander von Zelewsky'
'Helen Stoeckli-Evans'
'Antonia Neels'

_publ_section_title
;
 Synthetic routes for a new family of chiral tetradentate ligands
 containing pyridine rings
;
_journal_issue 11
_journal_name_full 'Org. Biomol. Chem.'
_journal_page_first 1894
_journal_page_last 1899
_journal_paper_doi 10.1039/b210625f
_journal_volume 1
_journal_year 2003
_chemical_formula_sum 'C25 H25 Cl3 N2 O'
_chemical_formula_weight 475.82
_chemical_name_systematic
; 
? 
;
_space_group_IT_number 4
_symmetry_cell_setting monoclinic
_symmetry_space_group_name_Hall 'P 2yb'
_symmetry_space_group_name_H-M 'P 1 21 1'
_atom_sites_solution_hydrogens geom
_atom_sites_solution_primary direct
_atom_sites_solution_secondary difmap
_audit_creation_method SHELXL-97
_cell_angle_alpha 90.00
_cell_angle_beta 94.080(10)
_cell_angle_gamma 90.00
_cell_formula_units_Z 2
_cell_length_a 6.6825(5)
_cell_length_b 7.4085(4)
_cell_length_c 23.4403(18)
_cell_measurement_reflns_used 7989
_cell_measurement_temperature 153(2)
_cell_measurement_theta_max 25.92
_cell_measurement_theta_min 2.61
_cell_volume 1157.53(14)
_computing_cell_refinement 'CELL (Stoe IPDS Software, 2000)'
_computing_data_collection 'EXPOSE (Stoe IPDS Software, 2000)'
_computing_data_reduction 'INTEGRATE (Stoe IPDS Software, 2000)'
_computing_molecular_graphics 'PLATON99 (Spek, 1990)'
_computing_publication_material 'SHELXL-97 (Sheldrick, 1997)'
_computing_structure_refinement 'SHELXL-97 (Sheldrick, 1997)'
_computing_structure_solution 'SHELXS-97 (Sheldrick, 1990)'
_diffrn_ambient_temperature 153(2)
_diffrn_detector_area_resol_mean 0.81\%A
_diffrn_measured_fraction_theta_full 0.942
_diffrn_measured_fraction_theta_max 0.942
_diffrn_measurement_device_type 'STOE IPDS'
_diffrn_measurement_method 'phi oscillation'
_diffrn_radiation_monochromator graphite
_diffrn_radiation_source 'fine-focus sealed tube'
_diffrn_radiation_type MoK\a
_diffrn_radiation_wavelength 0.71073
_diffrn_reflns_av_R_equivalents 0.0357
_diffrn_reflns_av_sigmaI/netI 0.0480
_diffrn_reflns_limit_h_max 8
_diffrn_reflns_limit_h_min -8
_diffrn_reflns_limit_k_max 8
_diffrn_reflns_limit_k_min -8
_diffrn_reflns_limit_l_max 28
_diffrn_reflns_limit_l_min -28
_diffrn_reflns_number 9156
_diffrn_reflns_theta_full 25.92
_diffrn_reflns_theta_max 25.92
_diffrn_reflns_theta_min 2.61
_diffrn_standards_decay_% 0
_diffrn_standards_interval_time 0
_diffrn_standards_number 0
_exptl_absorpt_coefficient_mu 0.416
_exptl_absorpt_correction_type none
_exptl_crystal_colour colurless
_exptl_crystal_density_diffrn 1.365
_exptl_crystal_density_meas ?
_exptl_crystal_density_method 'not measured'
_exptl_crystal_description plate
_exptl_crystal_F_000 496
_exptl_crystal_size_max 0.35
_exptl_crystal_size_mid 0.30
_exptl_crystal_size_min 0.10
_refine_diff_density_max 0.262
_refine_diff_density_min -0.270
_refine_diff_density_rms 0.037
_refine_ls_abs_structure_details 'Flack H D (1983), Acta Cryst. A39, 876-881'
_refine_ls_abs_structure_Flack -0.06(5)
_refine_ls_extinction_method none
_refine_ls_goodness_of_fit_ref 0.923
_refine_ls_hydrogen_treatment mixed
_refine_ls_matrix_type full
_refine_ls_number_parameters 380
_refine_ls_number_reflns 4208
_refine_ls_number_restraints 1
_refine_ls_restrained_S_all 0.923
_refine_ls_R_factor_all 0.0403
_refine_ls_R_factor_gt 0.0299
_refine_ls_shift/su_max 0.001
_refine_ls_shift/su_mean 0.000
_refine_ls_structure_factor_coef Fsqd
_refine_ls_weighting_details 'calc w==1/[\s^2^(Fo^2^)+(0.0375P)^2^] where P==(Fo^2^+2Fc^2^)/3'
_refine_ls_weighting_scheme calc
_refine_ls_wR_factor_gt 0.0657
_refine_ls_wR_factor_ref 0.0684
_reflns_number_gt 3435
_reflns_number_total 4208
_reflns_threshold_expression I>2sigma(I)
_cod_data_source_file b210625f.txt
_cod_data_source_block cpd3
_cod_depositor_comments
;
The following automatic conversions were performed:
'_atom_site_symetry_multiplicity' tag replaced with
'_atom_site_symmetry_multiplicity'.

Automatic conversion script
Id: cif_correct_tags 1440 2010-10-19 06:21:57Z saulius 

The following automatic conversions were performed:

'_exptl_crystal_density_meas' value 'none' was changed to '?' - the
value is perceived as not measured.

Automatic conversion script
Id: cif_fix_values 3008 2015-01-20 13:52:24Z robertas 
;
_cod_original_cell_volume 1157.52(14)
_cod_original_sg_symbol_H-M 'P 21'
_cod_database_code 7151371

loop_
_symmetry_equiv_pos_as_xyz
'x, y, z'
'-x, y+1/2, -z'

loop_
_atom_site_label
_atom_site_type_symbol
_atom_site_fract_x
_atom_site_fract_y
_atom_site_fract_z
_atom_site_U_iso_or_equiv
_atom_site_adp_type
_atom_site_occupancy
_atom_site_symmetry_multiplicity
_atom_site_calc_flag
_atom_site_refinement_flags
_atom_site_disorder_assembly
_atom_site_disorder_group
O1 O 0.5308(2) 0.1637(2) 0.61866(5) 0.0290(4) Uani 1 1 d . . .
N1 N -0.0290(2) 0.2664(3) 0.21480(6) 0.0221(4) Uani 1 1 d . . .
N2 N 0.1077(2) 0.2287(2) 0.36601(6) 0.0201(4) Uani 1 1 d . . .
C1 C 0.0848(3) 0.2885(3) 0.26429(7) 0.0198(4) Uani 1 1 d . . .
C2 C 0.2822(3) 0.3480(3) 0.26526(8) 0.0239(5) Uani 1 1 d . . .
H2 H 0.358(3) 0.369(3) 0.3034(10) 0.036(6) Uiso 1 1 d . . .
C3 C 0.3649(3) 0.3857(3) 0.21409(8) 0.0245(5) Uani 1 1 d . . .
H3 H 0.499(3) 0.424(3) 0.2133(8) 0.014(5) Uiso 1 1 d . . .
C4 C 0.2496(3) 0.3651(3) 0.16304(8) 0.0217(5) Uani 1 1 d . . .
C5 C 0.3166(3) 0.4031(3) 0.10437(9) 0.0253(5) Uani 1 1 d . . .
H5 H 0.454(3) 0.443(3) 0.1062(9) 0.021(6) Uiso 1 1 d . . .
C6 C 0.2557(3) 0.2425(3) 0.06308(7) 0.0275(5) Uani 1 1 d . . .
C7 C 0.0445(3) 0.3315(4) 0.05950(9) 0.0303(6) Uani 1 1 d . . .
H7 H -0.029(3) 0.315(4) 0.0248(9) 0.035(6) Uiso 1 1 d . . .
C8 C -0.0748(3) 0.2774(4) 0.11030(8) 0.0310(5) Uani 1 1 d . . .
H8A H -0.204(4) 0.349(3) 0.1106(9) 0.029(6) Uiso 1 1 d . . .
H8B H -0.114(4) 0.153(4) 0.1079(10) 0.041(8) Uiso 1 1 d . . .
C9 C 0.0519(3) 0.3046(3) 0.16595(7) 0.0210(5) Uani 1 1 d . . .
C10 C 0.1471(4) 0.5138(4) 0.07198(10) 0.0303(5) Uani 1 1 d . . .
H10A H 0.193(4) 0.577(4) 0.0374(11) 0.032(7) Uiso 1 1 d . . .
H10B H 0.081(4) 0.598(4) 0.0920(11) 0.038(7) Uiso 1 1 d . . .
C11 C 0.2812(5) 0.0525(4) 0.08559(12) 0.0417(7) Uani 1 1 d . . .
H11A H 0.229(5) -0.047(6) 0.0581(16) 0.082(12) Uiso 1 1 d . . .
H11B H 0.417(6) 0.025(5) 0.0874(14) 0.073(11) Uiso 1 1 d . . .
H11C H 0.220(4) 0.030(4) 0.1207(12) 0.044(7) Uiso 1 1 d . . .
C12 C 0.3550(4) 0.2566(5) 0.00649(9) 0.0386(6) Uani 1 1 d . . .
H12A H 0.301(4) 0.169(4) -0.0198(11) 0.040(7) Uiso 1 1 d . . .
H12B H 0.342(3) 0.374(4) -0.0089(10) 0.028(7) Uiso 1 1 d . . .
H12C H 0.484(5) 0.220(5) 0.0095(11) 0.053(8) Uiso 1 1 d . . .
C13 C -0.0124(3) 0.2381(3) 0.31742(7) 0.0197(4) Uani 1 1 d . . .
C14 C -0.2157(3) 0.1987(3) 0.31567(8) 0.0235(5) Uani 1 1 d . . .
H14 H -0.288(3) 0.212(3) 0.2827(9) 0.025(6) Uiso 1 1 d . . .
C15 C -0.2966(3) 0.1407(3) 0.36467(9) 0.0261(5) Uani 1 1 d . . .
H15 H -0.441(3) 0.109(3) 0.3645(9) 0.022(6) Uiso 1 1 d . . .
C16 C -0.1756(3) 0.1258(3) 0.41429(9) 0.0243(5) Uani 1 1 d . . .
H16 H -0.220(3) 0.089(3) 0.4482(10) 0.021(6) Uiso 1 1 d . . .
C17 C 0.0270(3) 0.1748(3) 0.41413(8) 0.0207(4) Uani 1 1 d . . .
C18 C 0.1628(3) 0.1732(3) 0.46722(8) 0.0197(4) Uani 1 1 d . . .
C19 C 0.1087(3) 0.0860(3) 0.51685(9) 0.0237(5) Uani 1 1 d . . .
H19 H -0.016(4) 0.022(3) 0.5179(8) 0.024(6) Uiso 1 1 d . . .
C20 C 0.2332(3) 0.0875(3) 0.56643(9) 0.0244(5) Uani 1 1 d . . .
H20 H 0.196(3) 0.028(4) 0.5988(10) 0.024(6) Uiso 1 1 d . . .
C21 C 0.4167(3) 0.1762(3) 0.56797(8) 0.0231(5) Uani 1 1 d . . .
C22 C 0.4735(3) 0.2650(3) 0.51942(7) 0.0219(4) Uani 1 1 d . . .
H22 H 0.595(3) 0.327(3) 0.5214(8) 0.023(6) Uiso 1 1 d . . .
C23 C 0.3461(3) 0.2623(3) 0.46981(8) 0.0215(4) Uani 1 1 d . . .
H23 H 0.385(3) 0.325(3) 0.4375(8) 0.014(5) Uiso 1 1 d . . .
C24 C 0.7242(3) 0.2460(5) 0.62212(10) 0.0386(6) Uani 1 1 d . . .
H24A H 0.797(3) 0.198(3) 0.5931(9) 0.023(6) Uiso 1 1 d . . .
H24B H 0.774(3) 0.215(4) 0.6592(10) 0.034(6) Uiso 1 1 d . . .
H24C H 0.714(4) 0.386(5) 0.6188(11) 0.053(9) Uiso 1 1 d . . .
Cl1 Cl 0.72633(13) 0.73699(11) 0.27713(3) 0.0628(2) Uani 1 1 d . . .
Cl2 Cl 1.09053(11) 0.79162(11) 0.21974(3) 0.0559(2) Uani 1 1 d . . .
Cl3 Cl 0.71095(11) 0.77259(12) 0.15372(2) 0.0574(2) Uani 1 1 d . . .
C25 C 0.8336(4) 0.8405(4) 0.21953(10) 0.0402(6) Uani 1 1 d . . .
H25 H 0.822(3) 0.966(4) 0.2219(9) 0.022(6) Uiso 1 1 d . . .

loop_
_atom_site_aniso_label
_atom_site_aniso_U_11
_atom_site_aniso_U_22
_atom_site_aniso_U_33
_atom_site_aniso_U_23
_atom_site_aniso_U_13
_atom_site_aniso_U_12
O1 0.0291(8) 0.0373(11) 0.0203(7) 0.0024(6) 0.0001(6) -0.0015(7)
N1 0.0206(8) 0.0238(11) 0.0219(7) -0.0010(8) 0.0009(6) 0.0013(8)
N2 0.0220(8) 0.0193(11) 0.0194(7) 0.0008(7) 0.0040(6) 0.0015(7)
C1 0.0203(9) 0.0187(13) 0.0204(9) 0.0000(9) 0.0015(7) 0.0030(8)
C2 0.0231(10) 0.0278(15) 0.0205(10) 0.0022(8) -0.0016(8) 0.0014(9)
C3 0.0192(11) 0.0304(15) 0.0238(10) 0.0019(9) 0.0003(8) -0.0024(9)
C4 0.0207(10) 0.0203(14) 0.0243(10) 0.0019(8) 0.0022(8) 0.0012(8)
C5 0.0219(12) 0.0298(16) 0.0243(11) 0.0042(9) 0.0027(9) -0.0024(9)
C6 0.0332(11) 0.0294(16) 0.0202(9) 0.0006(10) 0.0044(8) 0.0008(10)
C7 0.0299(11) 0.0423(18) 0.0177(10) 0.0023(9) -0.0050(9) 0.0006(10)
C8 0.0260(11) 0.0453(19) 0.0212(10) -0.0012(11) -0.0016(8) -0.0025(12)
C9 0.0215(9) 0.0211(14) 0.0201(9) -0.0005(8) 0.0008(7) 0.0033(9)
C10 0.0371(13) 0.0285(16) 0.0251(12) 0.0078(10) 0.0013(10) 0.0062(10)
C11 0.061(2) 0.036(2) 0.0298(14) -0.0004(11) 0.0117(13) 0.0066(13)
C12 0.0465(15) 0.045(2) 0.0254(11) -0.0011(13) 0.0102(10) 0.0018(14)
C13 0.0214(9) 0.0167(13) 0.0210(9) -0.0027(8) 0.0022(7) 0.0029(8)
C14 0.0215(10) 0.0253(15) 0.0236(10) -0.0047(8) 0.0014(8) 0.0019(8)
C15 0.0200(11) 0.0295(15) 0.0293(11) -0.0058(9) 0.0053(8) -0.0018(9)
C16 0.0245(11) 0.0267(16) 0.0226(10) -0.0010(9) 0.0082(8) -0.0012(9)
C17 0.0219(10) 0.0180(13) 0.0225(9) -0.0023(8) 0.0043(8) 0.0025(8)
C18 0.0212(10) 0.0175(13) 0.0211(9) -0.0025(8) 0.0051(7) 0.0031(8)
C19 0.0245(11) 0.0226(14) 0.0247(11) 0.0021(9) 0.0062(9) -0.0024(9)
C20 0.0306(12) 0.0224(14) 0.0209(10) 0.0045(9) 0.0063(9) -0.0004(9)
C21 0.0249(10) 0.0247(14) 0.0197(9) -0.0020(8) 0.0019(8) 0.0044(9)
C22 0.0210(9) 0.0222(13) 0.0231(9) -0.0020(10) 0.0052(7) 0.0000(9)
C23 0.0247(10) 0.0205(13) 0.0200(9) 0.0013(9) 0.0077(7) -0.0011(9)
C24 0.0319(12) 0.056(2) 0.0271(11) 0.0005(13) -0.0051(9) -0.0065(13)
Cl1 0.1050(6) 0.0485(6) 0.0369(3) -0.0033(3) 0.0182(3) -0.0309(4)
Cl2 0.0685(4) 0.0533(6) 0.0455(3) 0.0048(3) 0.0011(3) 0.0191(4)
Cl3 0.0806(5) 0.0533(5) 0.0364(3) -0.0006(3) -0.0103(3) -0.0036(4)
C25 0.0612(17) 0.026(2) 0.0336(13) -0.0007(10) 0.0036(11) -0.0026(12)

loop_
_atom_type_symbol
_atom_type_description
_atom_type_scat_dispersion_real
_atom_type_scat_dispersion_imag
_atom_type_scat_source
C C 0.0033 0.0016 'International Tables Vol C Tables 4.2.6.8 and 6.1.1.4'
H H 0.0000 0.0000 'International Tables Vol C Tables 4.2.6.8 and 6.1.1.4'
Cl Cl 0.1484 0.1585 'International Tables Vol C Tables 4.2.6.8 and 6.1.1.4'
N N 0.0061 0.0033 'International Tables Vol C Tables 4.2.6.8 and 6.1.1.4'
O O 0.0106 0.0060 'International Tables Vol C Tables 4.2.6.8 and 6.1.1.4'

loop_
_geom_angle_atom_site_label_1
_geom_angle_atom_site_label_2
_geom_angle_atom_site_label_3
_geom_angle
_geom_angle_site_symmetry_1
_geom_angle_site_symmetry_3
_geom_angle_publ_flag
C21 O1 C24 117.85(17) . . ?
C9 N1 C1 118.35(15) . . ?
C17 N2 C13 118.26(15) . . ?
N1 C1 C2 121.89(16) . . ?
N1 C1 C13 115.75(15) . . ?
C2 C1 C13 122.32(15) . . ?
C3 C2 C1 119.13(18) . . ?
C3 C2 H2 122.1(13) . . ?
C1 C2 H2 118.7(13) . . ?
C2 C3 C4 119.66(19) . . ?
C2 C3 H3 121.1(12) . . ?
C4 C3 H3 119.3(12) . . ?
C3 C4 C9 117.48(18) . . ?
C3 C4 C5 125.93(18) . . ?
C9 C4 C5 116.59(17) . . ?
C4 C5 C10 107.00(17) . . ?
C4 C5 C6 109.96(18) . . ?
C10 C5 C6 87.20(17) . . ?
C4 C5 H5 111.3(12) . . ?
C10 C5 H5 121.3(14) . . ?
C6 C5 H5 117.6(13) . . ?
C11 C6 C12 108.8(2) . . ?
C11 C6 C7 119.6(2) . . ?
C12 C6 C7 111.88(18) . . ?
C11 C6 C5 118.29(18) . . ?
C12 C6 C5 112.0(2) . . ?
C7 C6 C5 84.61(17) . . ?
C8 C7 C10 109.4(2) . . ?
C8 C7 C6 111.56(18) . . ?
C10 C7 C6 88.36(17) . . ?
C8 C7 H7 112.0(14) . . ?
C10 C7 H7 119.0(17) . . ?
C6 C7 H7 114.5(15) . . ?
C9 C8 C7 110.15(17) . . ?
C9 C8 H8A 110.4(12) . . ?
C7 C8 H8A 111.0(13) . . ?
C9 C8 H8B 108.1(15) . . ?
C7 C8 H8B 111.1(15) . . ?
H8A C8 H8B 106(2) . . ?
N1 C9 C4 123.49(16) . . ?
N1 C9 C8 118.41(17) . . ?
C4 C9 C8 118.08(17) . . ?
C7 C10 C5 85.89(18) . . ?
C7 C10 H10A 114.4(15) . . ?
C5 C10 H10A 112.7(14) . . ?
C7 C10 H10B 118.2(17) . . ?
C5 C10 H10B 118.1(16) . . ?
H10A C10 H10B 107(2) . . ?
C6 C11 H11A 115(2) . . ?
C6 C11 H11B 108(2) . . ?
H11A C11 H11B 99(3) . . ?
C6 C11 H11C 114.9(18) . . ?
H11A C11 H11C 106(3) . . ?
H11B C11 H11C 113(3) . . ?
C6 C12 H12A 110.5(16) . . ?
C6 C12 H12B 111.1(15) . . ?
H12A C12 H12B 111(2) . . ?
C6 C12 H12C 112.5(17) . . ?
H12A C12 H12C 100(3) . . ?
H12B C12 H12C 112(3) . . ?
N2 C13 C14 122.50(17) . . ?
N2 C13 C1 116.72(15) . . ?
C14 C13 C1 120.75(16) . . ?
C15 C14 C13 118.96(18) . . ?
C15 C14 H14 122.6(13) . . ?
C13 C14 H14 118.4(13) . . ?
C14 C15 C16 119.40(19) . . ?
C14 C15 H15 120.7(12) . . ?
C16 C15 H15 119.9(12) . . ?
C15 C16 C17 119.2(2) . . ?
C15 C16 H16 123.6(13) . . ?
C17 C16 H16 117.2(13) . . ?
N2 C17 C16 121.62(17) . . ?
N2 C17 C18 116.54(16) . . ?
C16 C17 C18 121.84(17) . . ?
C23 C18 C19 117.50(17) . . ?
C23 C18 C17 121.11(18) . . ?
C19 C18 C17 121.37(18) . . ?
C20 C19 C18 121.3(2) . . ?
C20 C19 H19 117.1(13) . . ?
C18 C19 H19 121.6(12) . . ?
C19 C20 C21 120.2(2) . . ?
C19 C20 H20 120.2(14) . . ?
C21 C20 H20 119.5(14) . . ?
O1 C21 C20 115.25(18) . . ?
O1 C21 C22 125.10(19) . . ?
C20 C21 C22 119.64(18) . . ?
C21 C22 C23 119.36(19) . . ?
C21 C22 H22 118.7(12) . . ?
C23 C22 H22 121.9(13) . . ?
C18 C23 C22 121.94(19) . . ?
C18 C23 H23 119.5(11) . . ?
C22 C23 H23 118.6(12) . . ?
O1 C24 H24A 108.4(13) . . ?
O1 C24 H24B 102.2(14) . . ?
H24A C24 H24B 114.2(19) . . ?
O1 C24 H24C 111.5(15) . . ?
H24A C24 H24C 111(2) . . ?
H24B C24 H24C 109(2) . . ?
Cl1 C25 Cl2 111.21(15) . . ?
Cl1 C25 Cl3 111.00(16) . . ?
Cl2 C25 Cl3 109.68(14) . . ?
Cl1 C25 H25 110.5(13) . . ?
Cl2 C25 H25 106.9(13) . . ?
Cl3 C25 H25 107.4(13) . . ?

loop_
_geom_bond_atom_site_label_1
_geom_bond_atom_site_label_2
_geom_bond_distance
_geom_bond_site_symmetry_2
_geom_bond_publ_flag
O1 C21 1.368(2) . ?
O1 C24 1.426(3) . ?
N1 C9 1.331(2) . ?
N1 C1 1.351(2) . ?
N2 C17 1.345(2) . ?
N2 C13 1.348(2) . ?
C1 C2 1.389(3) . ?
C1 C13 1.493(2) . ?
C2 C3 1.384(3) . ?
C2 H2 1.01(2) . ?
C3 C4 1.385(3) . ?
C3 H3 0.94(2) . ?
C4 C9 1.402(3) . ?
C4 C5 1.503(3) . ?
C5 C10 1.552(3) . ?
C5 C6 1.569(3) . ?
C5 H5 0.97(2) . ?
C6 C11 1.508(4) . ?
C6 C12 1.528(3) . ?
C6 C7 1.555(3) . ?
C7 C8 1.532(3) . ?
C7 C10 1.534(4) . ?
C7 H7 0.93(2) . ?
C8 C9 1.517(3) . ?
C8 H8A 1.01(2) . ?
C8 H8B 0.96(3) . ?
C10 H10A 1.00(3) . ?
C10 H10B 0.91(3) . ?
C11 H11A 1.02(4) . ?
C11 H11B 0.93(4) . ?
C11 H11C 0.96(3) . ?
C12 H12A 0.95(3) . ?
C12 H12B 0.94(3) . ?
C12 H12C 0.90(3) . ?
C13 C14 1.387(3) . ?
C14 C15 1.373(3) . ?
C14 H14 0.89(2) . ?
C15 C16 1.373(3) . ?
C15 H15 0.99(2) . ?
C16 C17 1.402(3) . ?
C16 H16 0.91(2) . ?
C17 C18 1.487(3) . ?
C18 C23 1.389(3) . ?
C18 C19 1.400(3) . ?
C19 C20 1.381(3) . ?
C19 H19 0.96(3) . ?
C20 C21 1.389(3) . ?
C20 H20 0.93(2) . ?
C21 C22 1.390(3) . ?
C22 C23 1.392(3) . ?
C22 H22 0.93(2) . ?
C23 H23 0.94(2) . ?
C24 H24A 0.93(2) . ?
C24 H24B 0.94(2) . ?
C24 H24C 1.04(3) . ?
Cl1 C25 1.750(3) . ?
Cl2 C25 1.754(3) . ?
Cl3 C25 1.768(2) . ?
C25 H25 0.93(3) . ?

loop_
_geom_torsion_atom_site_label_1
_geom_torsion_atom_site_label_2
_geom_torsion_atom_site_label_3
_geom_torsion_atom_site_label_4
_geom_torsion
_geom_torsion_site_symmetry_1
_geom_torsion_site_symmetry_2
_geom_torsion_site_symmetry_3
_geom_torsion_site_symmetry_4
_geom_torsion_publ_flag
C9 N1 C1 C2 -0.5(3) . . . . ?
C9 N1 C1 C13 -178.2(2) . . . . ?
N1 C1 C2 C3 0.0(3) . . . . ?
C13 C1 C2 C3 177.5(2) . . . . ?
C1 C2 C3 C4 0.5(3) . . . . ?
C2 C3 C4 C9 -0.5(3) . . . . ?
C2 C3 C4 C5 179.0(2) . . . . ?
C3 C4 C5 C10 -133.6(2) . . . . ?
C9 C4 C5 C10 45.9(3) . . . . ?
C3 C4 C5 C6 133.1(2) . . . . ?
C9 C4 C5 C6 -47.4(3) . . . . ?
C4 C5 C6 C11 -41.1(3) . . . . ?
C10 C5 C6 C11 -148.2(2) . . . . ?
C4 C5 C6 C12 -168.85(19) . . . . ?
C10 C5 C6 C12 84.1(2) . . . . ?
C4 C5 C6 C7 79.71(18) . . . . ?
C10 C5 C6 C7 -27.37(15) . . . . ?
C11 C6 C7 C8 37.1(3) . . . . ?
C12 C6 C7 C8 165.9(2) . . . . ?
C5 C6 C7 C8 -82.5(2) . . . . ?
C11 C6 C7 C10 147.3(2) . . . . ?
C12 C6 C7 C10 -83.8(2) . . . . ?
C5 C6 C7 C10 27.71(15) . . . . ?
C10 C7 C8 C9 -46.5(3) . . . . ?
C6 C7 C8 C9 49.6(3) . . . . ?
C1 N1 C9 C4 0.6(3) . . . . ?
C1 N1 C9 C8 179.2(2) . . . . ?
C3 C4 C9 N1 -0.1(3) . . . . ?
C5 C4 C9 N1 -179.6(2) . . . . ?
C3 C4 C9 C8 -178.7(2) . . . . ?
C5 C4 C9 C8 1.8(3) . . . . ?
C7 C8 C9 N1 179.2(2) . . . . ?
C7 C8 C9 C4 -2.1(3) . . . . ?
C8 C7 C10 C5 84.33(19) . . . . ?
C6 C7 C10 C5 -27.98(15) . . . . ?
C4 C5 C10 C7 -82.30(19) . . . . ?
C6 C5 C10 C7 27.73(15) . . . . ?
C17 N2 C13 C14 1.6(3) . . . . ?
C17 N2 C13 C1 -176.72(19) . . . . ?
N1 C1 C13 N2 168.76(19) . . . . ?
C2 C1 C13 N2 -8.9(3) . . . . ?
N1 C1 C13 C14 -9.6(3) . . . . ?
C2 C1 C13 C14 172.7(2) . . . . ?
N2 C13 C14 C15 -2.8(3) . . . . ?
C1 C13 C14 C15 175.5(2) . . . . ?
C13 C14 C15 C16 1.0(3) . . . . ?
C14 C15 C16 C17 1.7(3) . . . . ?
C13 N2 C17 C16 1.3(3) . . . . ?
C13 N2 C17 C18 -177.68(19) . . . . ?
C15 C16 C17 N2 -2.9(3) . . . . ?
C15 C16 C17 C18 175.9(2) . . . . ?
N2 C17 C18 C23 14.9(3) . . . . ?
C16 C17 C18 C23 -164.1(2) . . . . ?
N2 C17 C18 C19 -166.7(2) . . . . ?
C16 C17 C18 C19 14.3(3) . . . . ?
C23 C18 C19 C20 -0.3(3) . . . . ?
C17 C18 C19 C20 -178.8(2) . . . . ?
C18 C19 C20 C21 -0.1(4) . . . . ?
C24 O1 C21 C20 177.5(2) . . . . ?
C24 O1 C21 C22 -0.8(3) . . . . ?
C19 C20 C21 O1 -177.9(2) . . . . ?
C19 C20 C21 C22 0.6(4) . . . . ?
O1 C21 C22 C23 177.7(2) . . . . ?
C20 C21 C22 C23 -0.5(3) . . . . ?
C19 C18 C23 C22 0.4(3) . . . . ?
C17 C18 C23 C22 178.8(2) . . . . ?
C21 C22 C23 C18 0.0(3) . . . . ?

loop_
_cod_related_entry_id
_cod_related_entry_database
_cod_related_entry_code
1 ChemSpider 21189063
